data_4065932
loop_
_publ_author_name
'Shanmugaraju, Sankarasekaran'
'Bar, Arun Kumar'
'Chi, Ki-Whan'
'Mukherjee, Partha Sarathi'

_publ_section_title
;
 Coordination-Driven Self-Assembly of Metallamacrocycles via a New
 PtII2Organometallic Building Block with 90\% Geometry and Optical Sensing
 of Anions
;
_journal_issue 13
_journal_name_full Organometallics
_journal_page_first 2971
_journal_paper_doi 10.1021/om100202c
_journal_volume 29
_journal_year 2010
_chemical_formula_moiety 'C116 H162 N10 O4 P8 Pt4,4(N O3), 4(O)'
_chemical_formula_sum 'C116 H162 N14 O20 P8 Pt4'
_chemical_formula_weight 3100.70
_chemical_name_systematic
;
 ?
;
_space_group_IT_number 2
_symmetry_cell_setting triclinic
_symmetry_space_group_name_Hall '-P 1'
_symmetry_space_group_name_H-M 'P -1'
_atom_sites_solution_hydrogens geom
_atom_sites_solution_primary direct
_atom_sites_solution_secondary difmap
_audit_creation_method SHELXL-97
_cell_angle_alpha 81.16(3)
_cell_angle_beta 86.77(3)
_cell_angle_gamma 85.21(3)
_cell_formula_units_Z 1
_cell_length_a 10.404(2)
_cell_length_b 17.934(4)
_cell_length_c 19.064(4)
_cell_measurement_temperature 150(2)
_cell_volume 3499.1(13)
_computing_structure_refinement 'SHELXL-97 (Sheldrick, 2008)'
_diffrn_ambient_temperature 150(2)
_diffrn_measured_fraction_theta_full 0.602
_diffrn_measured_fraction_theta_max 0.602
_diffrn_radiation_type 'synchrotron x-ray'
_diffrn_radiation_wavelength 0.69998
_diffrn_reflns_av_R_equivalents 0.0340
_diffrn_reflns_av_sigmaI/netI 0.0430
_diffrn_reflns_limit_h_max 9
_diffrn_reflns_limit_h_min -10
_diffrn_reflns_limit_k_max 18
_diffrn_reflns_limit_k_min -17
_diffrn_reflns_limit_l_max 19
_diffrn_reflns_limit_l_min -20
_diffrn_reflns_number 10727
_diffrn_reflns_theta_full 23.25
_diffrn_reflns_theta_max 23.25
_diffrn_reflns_theta_min 1.15
_exptl_absorpt_coefficient_mu 4.139
_exptl_absorpt_correction_type empirical
_exptl_absorpt_process_details 'SADABS: Blessing, R. (1995), Acta Cryst., A51, 33'
_exptl_crystal_colour 'pale yellow'
_exptl_crystal_density_diffrn 1.472
_exptl_crystal_density_method 'not measured'
_exptl_crystal_description 'rectangular block'
_exptl_crystal_F_000 2620
_exptl_crystal_size_max 0.50
_exptl_crystal_size_mid 0.45
_exptl_crystal_size_min 0.20
_refine_diff_density_max 1.392
_refine_diff_density_min -1.076
_refine_diff_density_rms 0.159
_refine_ls_extinction_method none
_refine_ls_goodness_of_fit_ref 1.016
_refine_ls_hydrogen_treatment mixed
_refine_ls_matrix_type fullcycle
_refine_ls_number_parameters 710
_refine_ls_number_reflns 6056
_refine_ls_number_restraints 3
_refine_ls_restrained_S_all 1.020
_refine_ls_R_factor_all 0.0994
_refine_ls_R_factor_gt 0.0851
_refine_ls_shift/su_max 3.170
_refine_ls_shift/su_mean 0.422
_refine_ls_structure_factor_coef Fsqd
_refine_ls_weighting_details 'calc w=1/[\s^2^(Fo^2^)+(0.1681P)^2^+32.1414P] where P=(Fo^2^+2Fc^2^)/3'
_refine_ls_weighting_scheme calc
_refine_ls_wR_factor_gt 0.2449
_refine_ls_wR_factor_ref 0.2611
_reflns_number_gt 4851
_reflns_number_total 6056
_reflns_threshold_expression >2\s(I)
_cod_data_source_file om100202c_si_002.cif
_cod_data_source_block complex-1a
_cod_original_cell_volume 3499.1(12)
_cod_database_code 4065932

loop_
_symmetry_equiv_pos_as_xyz
'x, y, z'
'-x, -y, -z'

loop_
_atom_site_label
_atom_site_type_symbol
_atom_site_fract_x
_atom_site_fract_y
_atom_site_fract_z
_atom_site_U_iso_or_equiv
_atom_site_adp_type
_atom_site_occupancy
_atom_site_symmetry_multiplicity
_atom_site_calc_flag
_atom_site_refinement_flags
Pt1 Pt 1.55473(9) -0.34742(6) 0.39687(5) 0.1046(5) Uani 1 1 d .
Pt2 Pt 2.32277(9) -0.28529(5) -0.08272(5) 0.0974(4) Uani 1 1 d .
P1 P 2.2166(6) -0.3719(3) -0.1334(3) 0.0946(17) Uani 1 1 d .
P2 P 1.4155(8) -0.4267(5) 0.3648(4) 0.127(3) Uani 1 1 d .
P4 P 2.4191(9) -0.2050(4) -0.0214(5) 0.135(3) Uani 1 1 d .
P3 P 1.7048(10) -0.2683(7) 0.4092(8) 0.217(6) Uani 1 1 d .
O8 O 1.0530(18) -0.1773(11) 0.5968(9) 0.131(6) Uani 1 1 d .
C80 C 1.016(3) -0.1372(13) 0.5439(14) 0.100(7) Uani 1 1 d .
N6 N 2.304(2) -0.2062(9) -0.1735(9) 0.098(5) Uani 1 1 d .
N7 N 2.2437(18) -0.0587(10) -0.3649(10) 0.103(6) Uani 1 1 d .
H7 H 2.1783 -0.0261 -0.3648 0.124 Uiso 1 1 calc R
N5 N 1.4043(16) -0.2738(10) 0.4236(9) 0.086(4) Uani 1 1 d .
C2 C 0.855(2) -0.0407(12) 0.4852(14) 0.095(7) Uani 1 1 d .
H2 H 0.9036 -0.0401 0.4427 0.114 Uiso 1 1 calc R
C1 C 0.894(2) -0.0858(12) 0.5442(12) 0.089(6) Uani 1 1 d .
C3 C 1.692(2) -0.4168(14) 0.3770(11) 0.103(8) Uani 1 1 d .
C4 C 2.3352(18) -0.3606(13) 0.0002(12) 0.087(6) Uani 1 1 d .
C5 C 1.348(2) -0.2227(13) 0.3798(12) 0.100(7) Uani 1 1 d .
H5 H 1.3800 -0.2162 0.3329 0.120 Uiso 1 1 calc R
C6 C 2.402(2) -0.1913(12) -0.2214(13) 0.102(7) Uani 1 1 d .
H6 H 2.4838 -0.2149 -0.2114 0.123 Uiso 1 1 calc R
C7 C 2.169(3) -0.1214(12) -0.2522(12) 0.108(7) Uani 1 1 d .
H7A H 2.0871 -0.0980 -0.2617 0.129 Uiso 1 1 calc R
C8 C 0.711(3) -0.0446(18) 0.6120(15) 0.135(10) Uani 1 1 d .
H8 H 0.6628 -0.0486 0.6547 0.162 Uiso 1 1 calc R
C9 C 2.187(3) -0.1705(13) -0.1893(15) 0.123(9) Uani 1 1 d .
H9 H 2.1175 -0.1791 -0.1572 0.147 Uiso 1 1 calc R
C10 C 0.664(3) 0.0024(14) 0.5535(15) 0.115(8) Uani 1 1 d .
H10 H 0.5859 0.0309 0.5569 0.139 Uiso 1 1 calc R
O9 O 0.5850(18) 0.1006(10) 0.4337(9) 0.134(6) Uani 1 1 d .
N4 N 1.0821(18) -0.1381(10) 0.4783(9) 0.100(5) Uani 1 1 d .
H4 H 1.0508 -0.1082 0.4426 0.120 Uiso 1 1 calc R
C11 C 1.193(2) -0.1822(12) 0.4654(11) 0.093(6) Uani 1 1 d .
C12 C 1.356(2) -0.2815(13) 0.4905(13) 0.111(8) Uani 1 1 d .
H12 H 1.3924 -0.3198 0.5236 0.133 Uiso 1 1 calc R
C13 C 2.389(3) -0.1438(13) -0.2833(14) 0.121(9) Uani 1 1 d .
H13 H 2.4604 -0.1359 -0.3145 0.146 Uiso 1 1 calc R
C14 C 2.270(2) -0.1068(13) -0.3009(14) 0.106(7) Uani 1 1 d .
C15 C 0.737(3) 0.0065(13) 0.4879(12) 0.108(8) Uani 1 1 d .
C16 C 0.825(3) -0.0845(15) 0.6088(13) 0.117(8) Uani 1 1 d .
H16 H 0.8591 -0.1116 0.6502 0.141 Uiso 1 1 calc R
C17 C 1.252(2) -0.2349(14) 0.5132(12) 0.102(7) Uani 1 1 d .
H17 H 1.2251 -0.2403 0.5609 0.122 Uiso 1 1 calc R
C18 C 1.242(3) -0.1763(13) 0.3964(13) 0.115(8) Uani 1 1 d .
H18 H 1.2046 -0.1410 0.3611 0.138 Uiso 1 1 calc R
C19 C 2.3006(19) -0.4745(13) 0.1050(10) 0.084(6) Uani 1 1 d .
C20 C 2.3241(19) -0.4125(14) 0.0514(12) 0.088(6) Uani 1 1 d .
C21 C 2.2020(19) -0.4654(13) 0.1568(11) 0.088(6) Uani 1 1 d .
H21 H 2.1559 -0.4187 0.1570 0.105 Uiso 1 1 calc R
C22 C 2.3679(19) -0.5458(13) 0.1057(10) 0.084(6) Uani 1 1 d .
H22 H 2.4333 -0.5525 0.0714 0.100 Uiso 1 1 calc R
C23 C 1.897(2) -0.5123(15) 0.3445(12) 0.105(7) Uani 1 1 d .
C24 C 2.174(2) -0.5257(13) 0.2071(10) 0.087(6) Uani 1 1 d .
N1 N 2.1928(15) -0.6474(10) 0.2629(9) 0.091(5) Uani 1 1 d .
H1 H 2.2195 -0.6943 0.2732 0.110 Uiso 1 1 calc R
C25 C 2.240(2) -0.5968(13) 0.2085(11) 0.088(6) Uani 1 1 d .
C26 C 2.0770(19) -0.5344(14) 0.2664(10) 0.087(6) Uani 1 1 d .
C27 C 1.974(2) -0.4858(14) 0.2894(10) 0.099(7) Uani 1 1 d .
H27 H 1.9609 -0.4362 0.2666 0.118 Uiso 1 1 calc R
C28 C 2.338(2) -0.6070(15) 0.1576(11) 0.102(8) Uani 1 1 d .
H28 H 2.3825 -0.6541 0.1576 0.123 Uiso 1 1 calc R
C29 C 2.095(2) -0.6104(14) 0.2977(10) 0.095(6) Uani 1 1 d .
C30 C 2.010(2) -0.6418(15) 0.3558(11) 0.108(7) Uani 1 1 d .
H30 H 2.0174 -0.6921 0.3773 0.129 Uiso 1 1 calc R
C31 C 1.916(2) -0.5880(17) 0.3760(11) 0.113(8) Uani 1 1 d .
H31 H 1.8597 -0.6041 0.4141 0.136 Uiso 1 1 calc R
O1W O 1.844(5) -0.121(3) 0.053(3) 0.45(4) Uani 1 1 d .
O5 O 1.702(2) -0.2115(14) -0.2525(11) 0.144(7) Uani 1 1 d .
C32 C 1.782(2) -0.4592(15) 0.3674(10) 0.104(7) Uani 1 1 d .
O4 O 1.878(3) -0.194(2) -0.2010(15) 0.219(14) Uani 1 1 d .
N2 N 1.765(4) -0.1782(14) -0.2111(14) 0.130(9) Uani 1 1 d .
C33 C 0.685(3) 0.0601(14) 0.4275(14) 0.113(8) Uani 1 1 d .
O6 O 1.700(4) -0.128(2) -0.1851(19) 0.287(19) Uani 1 1 d .
O7 O 2.042(3) 0.0350(19) 0.1033(16) 0.239(14) Uani 1 1 d .
O1 O 2.054(4) -0.119(2) 0.264(2) 0.30(2) Uani 1 1 d .
N3 N 1.984(4) -0.073(3) 0.303(2) 0.173(17) Uani 1 1 d .
O3 O 1.993(4) -0.042(2) 0.3377(14) 0.200(18) Uani 1 1 d .
O2 O 1.887(5) -0.066(3) 0.275(5) 0.53(6) Uani 1 1 d .
C34 C 2.015(3) -0.380(3) -0.036(2) 0.23(2) Uani 1 1 d .
H34A H 1.9230 -0.3769 -0.0280 0.348 Uiso 1 1 calc R
H34B H 2.0501 -0.3406 -0.0152 0.348 Uiso 1 1 calc R
H34C H 2.0514 -0.4282 -0.0149 0.348 Uiso 1 1 calc R
C35 C 2.559(6) -0.242(3) 0.017(5) 0.40(6) Uani 1 1 d .
H35A H 2.5969 -0.1971 0.0274 0.479 Uiso 1 1 calc R
H35B H 2.5288 -0.2671 0.0632 0.479 Uiso 1 1 calc R
C36 C 2.651(4) -0.282(3) 0.003(3) 0.24(3) Uani 1 1 d .
H36A H 2.7099 -0.2881 0.0403 0.367 Uiso 1 1 calc R
H36B H 2.6923 -0.2588 -0.0407 0.367 Uiso 1 1 calc R
H36C H 2.6236 -0.3300 -0.0035 0.367 Uiso 1 1 calc R
C37 C 2.284(3) -0.4694(11) -0.1126(13) 0.116(8) Uani 1 1 d .
H37A H 2.3732 -0.4716 -0.1305 0.139 Uiso 1 1 calc R
H37B H 2.2850 -0.4822 -0.0613 0.139 Uiso 1 1 calc R
C38 C 2.203(2) -0.3543(14) -0.2261(11) 0.112(8) Uani 1 1 d .
H38A H 2.1452 -0.3887 -0.2400 0.135 Uiso 1 1 calc R
H38B H 2.1660 -0.3030 -0.2400 0.135 Uiso 1 1 calc R
C39 C 2.217(3) -0.5298(13) -0.1407(14) 0.127(9) Uani 1 1 d .
H39A H 2.2625 -0.5783 -0.1266 0.190 Uiso 1 1 calc R
H39B H 2.2174 -0.5191 -0.1916 0.190 Uiso 1 1 calc R
H39C H 2.1300 -0.5304 -0.1216 0.190 Uiso 1 1 calc R
C40 C 1.476(3) -0.428(3) 0.264(2) 0.20(2) Uani 1 1 d .
H40A H 1.5696 -0.4331 0.2588 0.245 Uiso 1 1 calc R
H40B H 1.4413 -0.4688 0.2443 0.245 Uiso 1 1 calc R
C41 C 2.310(7) -0.194(4) 0.057(3) 0.30(4) Uani 1 1 d .
H41A H 2.3211 -0.2416 0.0889 0.365 Uiso 1 1 calc R
H41B H 2.3464 -0.1566 0.0804 0.365 Uiso 1 1 calc R
C42 C 1.424(6) -0.582(2) 0.389(2) 0.28(3) Uani 1 1 d .
H42A H 1.4692 -0.6237 0.4181 0.414 Uiso 1 1 calc R
H42B H 1.4426 -0.5862 0.3400 0.414 Uiso 1 1 calc R
H42C H 1.3333 -0.5832 0.3997 0.414 Uiso 1 1 calc R
C43 C 2.198(7) -0.178(6) 0.056(5) 0.49(8) Uani 1 1 d .
H43A H 2.1644 -0.1756 0.1041 0.733 Uiso 1 1 calc R
H43B H 2.1564 -0.2149 0.0367 0.733 Uiso 1 1 calc R
H43C H 2.1820 -0.1290 0.0281 0.733 Uiso 1 1 calc R
C44 C 1.422(6) -0.3529(19) 0.230(2) 0.29(3) Uani 1 1 d .
H44A H 1.4444 -0.3466 0.1798 0.437 Uiso 1 1 calc R
H44B H 1.4580 -0.3141 0.2506 0.437 Uiso 1 1 calc R
H44C H 1.3302 -0.3492 0.2372 0.437 Uiso 1 1 calc R
C45 C 2.444(4) -0.1166(16) -0.069(2) 0.189(15) Uani 1 1 d .
H45A H 2.5066 -0.0923 -0.0458 0.227 Uiso 1 1 calc R
H45B H 2.4756 -0.1210 -0.1166 0.227 Uiso 1 1 calc R
C46 C 2.043(3) -0.370(2) -0.1053(18) 0.144(11) Uani 1 1 d .
H46A H 2.0024 -0.3215 -0.1260 0.172 Uiso 1 1 calc R
H46B H 2.0052 -0.4088 -0.1254 0.172 Uiso 1 1 calc R
C47 C 2.344(2) -0.3656(13) -0.2668(11) 0.112(7) Uani 1 1 d .
H47A H 2.3347 -0.3558 -0.3173 0.168 Uiso 1 1 calc R
H47B H 2.3801 -0.4165 -0.2535 0.168 Uiso 1 1 calc R
H47C H 2.4007 -0.3309 -0.2536 0.168 Uiso 1 1 calc R
C48 C 1.671(6) -0.178(2) 0.408(4) 0.51(7) Uani 1 1 d D
H48A H 1.6138 -0.1739 0.4496 0.614 Uiso 1 1 calc R
H48B H 1.7509 -0.1584 0.4177 0.614 Uiso 1 1 calc R
C50 C 1.971(3) -0.286(3) 0.427(3) 0.28(3) Uani 1 1 d .
H50A H 2.0398 -0.3186 0.4488 0.420 Uiso 1 1 calc R
H50B H 1.9667 -0.2380 0.4445 0.420 Uiso 1 1 calc R
H50C H 1.9854 -0.2779 0.3766 0.420 Uiso 1 1 calc R
C51 C 1.863(4) -0.316(3) 0.443(3) 0.27(3) Uani 1 1 d .
H51A H 1.8539 -0.3251 0.4946 0.324 Uiso 1 1 calc R
H51B H 1.8732 -0.3655 0.4277 0.324 Uiso 1 1 calc R
C52 C 1.616(6) -0.124(3) 0.353(3) 0.30(3) Uiso 1 1 d D
H52A H 1.6038 -0.0755 0.3685 0.447 Uiso 1 1 calc R
H52B H 1.5347 -0.1396 0.3417 0.447 Uiso 1 1 calc R
H52C H 1.6736 -0.1211 0.3116 0.447 Uiso 1 1 calc R
C53 C 1.786(7) -0.243(4) 0.310(3) 0.34(3) Uiso 1 1 d D
H53A H 1.7707 -0.1886 0.3015 0.404 Uiso 1 1 calc R
H53B H 1.8771 -0.2525 0.3191 0.404 Uiso 1 1 calc R
C54 C 1.781(7) -0.263(2) 0.241(4) 0.56(7) Uani 1 1 d D
H54A H 1.8256 -0.2274 0.2076 0.834 Uiso 1 1 calc R
H54B H 1.6922 -0.2611 0.2288 0.834 Uiso 1 1 calc R
H54C H 1.8206 -0.3128 0.2404 0.834 Uiso 1 1 calc R
C55 C 1.234(4) -0.442(2) 0.446(2) 0.232(17) Uiso 1 1 d D
H55A H 1.1428 -0.4341 0.4571 0.348 Uiso 1 1 calc R
H55B H 1.2806 -0.4178 0.4775 0.348 Uiso 1 1 calc R
H55C H 1.2589 -0.4950 0.4525 0.348 Uiso 1 1 calc R
C56 C 1.262(4) -0.409(2) 0.374(2) 0.235(18) Uiso 1 1 d D
H56A H 1.2386 -0.3551 0.3660 0.282 Uiso 1 1 calc R
H56B H 1.2170 -0.4329 0.3409 0.282 Uiso 1 1 calc R
C60 C 2.314(5) -0.070(2) -0.069(2) 0.273(18) Uani 1 1 d .
H60A H 2.3241 -0.0209 -0.0956 0.409 Uiso 1 1 calc R
H60B H 2.2844 -0.0660 -0.0216 0.409 Uiso 1 1 calc R
H60C H 2.2529 -0.0952 -0.0916 0.409 Uiso 1 1 calc R
C57 C 1.459(5) -0.525(2) 0.401(2) 0.22(2) Uani 1 1 d .
H57A H 1.5522 -0.5307 0.3939 0.263 Uiso 1 1 calc R
H57B H 1.4432 -0.5271 0.4520 0.263 Uiso 1 1 calc R

loop_
_atom_site_aniso_label
_atom_site_aniso_U_11
_atom_site_aniso_U_22
_atom_site_aniso_U_33
_atom_site_aniso_U_23
_atom_site_aniso_U_13
_atom_site_aniso_U_12
Pt1 0.0714(7) 0.1449(9) 0.0927(7) -0.0127(6) -0.0029(4) 0.0102(6)
Pt2 0.0848(8) 0.0978(7) 0.1066(7) -0.0149(5) 0.0069(5) 0.0025(5)
P1 0.079(4) 0.103(4) 0.098(4) -0.011(3) 0.008(3) 0.000(3)
P2 0.126(6) 0.135(6) 0.130(5) -0.058(5) -0.040(4) 0.023(5)
P4 0.154(8) 0.102(5) 0.153(6) -0.032(4) -0.030(5) -0.003(5)
P3 0.103(8) 0.201(10) 0.322(16) 0.081(10) -0.077(8) -0.039(7)
O8 0.142(16) 0.156(15) 0.086(11) -0.012(11) 0.009(10) 0.029(12)
C80 0.13(2) 0.078(15) 0.097(17) -0.025(13) 0.022(15) -0.023(14)
N6 0.092(15) 0.085(12) 0.108(13) -0.004(10) 0.000(11) 0.013(11)
N7 0.093(14) 0.093(12) 0.110(14) 0.015(11) 0.017(11) 0.007(10)
N5 0.080(12) 0.097(12) 0.074(11) -0.003(9) 0.005(9) 0.004(10)
C2 0.068(15) 0.081(14) 0.14(2) -0.030(14) 0.028(13) -0.001(12)
C1 0.097(17) 0.067(13) 0.100(16) -0.004(12) 0.008(13) -0.003(12)
C3 0.065(14) 0.136(19) 0.089(14) 0.013(12) 0.015(11) 0.044(14)
C4 0.057(14) 0.112(17) 0.095(15) -0.030(13) 0.012(11) -0.007(11)
C5 0.097(17) 0.102(16) 0.089(15) -0.005(13) 0.018(12) 0.021(14)
C6 0.077(17) 0.094(16) 0.128(19) -0.004(14) 0.026(14) -0.007(12)
C7 0.12(2) 0.096(16) 0.102(16) -0.007(14) -0.007(15) 0.029(14)
C8 0.12(2) 0.17(3) 0.101(19) -0.013(18) 0.037(16) 0.02(2)
C9 0.12(2) 0.088(16) 0.14(2) 0.004(16) 0.050(17) 0.001(16)
C10 0.12(2) 0.101(17) 0.13(2) -0.033(16) 0.045(17) -0.006(14)
O9 0.115(14) 0.123(13) 0.146(14) -0.008(10) 0.039(11) 0.040(11)
N4 0.112(15) 0.097(12) 0.085(12) -0.008(9) 0.015(10) 0.009(11)
C11 0.106(18) 0.086(14) 0.080(14) -0.019(11) 0.011(12) 0.025(13)
C12 0.112(19) 0.109(17) 0.103(18) -0.005(13) -0.024(14) 0.037(15)
C13 0.11(2) 0.096(17) 0.14(2) 0.011(16) 0.063(16) -0.008(15)
C14 0.072(17) 0.101(17) 0.14(2) -0.024(16) 0.029(15) 0.015(14)
C15 0.14(2) 0.093(16) 0.091(15) -0.014(13) 0.026(15) -0.035(15)
C16 0.11(2) 0.13(2) 0.106(18) -0.011(15) 0.018(15) -0.005(17)
C17 0.087(17) 0.135(19) 0.086(14) -0.028(15) -0.009(12) 0.000(15)
C18 0.14(2) 0.090(16) 0.111(18) -0.011(13) 0.005(15) 0.024(15)
C19 0.066(14) 0.107(16) 0.073(12) 0.000(12) 0.004(10) 0.003(12)
C20 0.060(14) 0.115(18) 0.092(15) -0.033(15) 0.000(11) 0.010(12)
C21 0.063(14) 0.107(16) 0.097(15) -0.031(14) -0.019(11) 0.010(11)
C22 0.059(13) 0.113(16) 0.073(13) -0.009(12) -0.005(9) 0.017(12)
C23 0.077(16) 0.13(2) 0.095(16) 0.004(14) 0.009(13) 0.031(14)
C24 0.082(16) 0.107(17) 0.064(12) 0.004(12) -0.015(10) 0.010(13)
N1 0.067(11) 0.111(13) 0.083(11) 0.007(10) -0.003(9) 0.025(10)
C25 0.070(14) 0.113(17) 0.076(13) -0.013(12) -0.009(11) 0.024(13)
C26 0.050(13) 0.14(2) 0.066(11) -0.015(12) -0.011(9) 0.012(12)
C27 0.079(16) 0.142(19) 0.070(13) -0.010(12) -0.007(11) 0.010(14)
C28 0.088(16) 0.14(2) 0.071(13) -0.031(14) -0.012(11) 0.048(14)
C29 0.092(18) 0.109(18) 0.077(13) 0.009(12) -0.030(13) 0.012(14)
C30 0.060(14) 0.15(2) 0.097(15) 0.005(14) 0.014(11) 0.016(14)
C31 0.083(18) 0.17(3) 0.076(14) 0.000(16) 0.000(11) -0.002(17)
O1W 0.42(7) 0.63(8) 0.42(6) -0.39(6) 0.27(5) -0.35(6)
O5 0.108(15) 0.19(2) 0.117(14) 0.000(14) 0.007(11) 0.035(14)
C32 0.071(16) 0.15(2) 0.079(13) 0.018(13) 0.006(11) -0.017(16)
O4 0.093(18) 0.34(4) 0.21(3) -0.03(2) 0.023(16) -0.01(2)
N2 0.16(3) 0.113(17) 0.109(18) -0.010(13) 0.041(18) 0.007(17)
C33 0.11(2) 0.103(18) 0.12(2) 0.004(15) 0.028(16) -0.020(16)
O6 0.30(4) 0.32(4) 0.27(4) -0.19(4) 0.07(3) -0.07(3)
O7 0.20(3) 0.32(4) 0.21(3) -0.12(3) -0.03(2) 0.07(2)
O1 0.22(3) 0.39(5) 0.34(4) -0.23(4) -0.01(3) 0.00(3)
N3 0.13(3) 0.18(4) 0.19(4) -0.03(3) 0.04(3) 0.07(3)
O3 0.28(4) 0.20(3) 0.096(16) -0.030(15) 0.016(17) 0.11(3)
O2 0.15(4) 0.30(4) 1.25(18) -0.45(8) 0.05(6) -0.05(3)
C34 0.07(2) 0.43(7) 0.22(4) -0.14(4) 0.04(2) -0.02(3)
C35 0.27(7) 0.25(5) 0.76(15) -0.31(8) -0.24(9) 0.07(5)
C36 0.10(3) 0.28(5) 0.40(7) -0.19(5) -0.01(3) -0.02(3)
C37 0.16(3) 0.077(14) 0.113(17) -0.007(12) -0.048(16) 0.005(14)
C38 0.12(2) 0.112(18) 0.095(15) 0.000(13) -0.011(13) 0.012(15)
C39 0.14(2) 0.099(17) 0.14(2) -0.010(15) -0.046(17) -0.008(15)
C40 0.13(3) 0.28(5) 0.24(4) -0.18(4) 0.00(2) 0.03(3)
C41 0.36(9) 0.39(9) 0.22(5) -0.19(6) 0.09(5) -0.18(7)
C42 0.51(10) 0.15(3) 0.13(3) 0.03(3) 0.10(4) 0.00(4)
C43 0.31(9) 0.63(15) 0.64(15) -0.52(14) 0.03(9) 0.05(10)
C44 0.60(10) 0.11(3) 0.16(3) 0.00(2) -0.14(5) 0.03(4)
C45 0.20(4) 0.12(2) 0.27(4) -0.06(2) -0.06(3) -0.05(2)
C46 0.08(2) 0.19(3) 0.17(3) -0.03(2) 0.017(18) -0.040(18)
C47 0.13(2) 0.114(17) 0.086(14) -0.006(12) -0.009(12) 0.006(14)
C48 0.32(8) 0.14(4) 1.12(19) -0.12(7) -0.38(11) 0.00(4)
C50 0.06(3) 0.32(6) 0.41(7) 0.04(5) 0.09(3) -0.01(3)
C51 0.09(3) 0.41(7) 0.31(6) -0.07(5) -0.01(3) 0.01(4)
C54 0.71(14) 0.16(3) 0.82(14) 0.10(6) -0.45(12) -0.23(6)
C60 0.31(5) 0.22(4) 0.28(4) -0.03(3) -0.05(4) 0.03(4)
C57 0.23(5) 0.17(4) 0.26(4) -0.01(3) 0.02(3) -0.12(4)

loop_
_atom_type_symbol
_atom_type_description
_atom_type_scat_dispersion_real
_atom_type_scat_dispersion_imag
_atom_type_scat_source
C C 0.0033 0.0016 'International Tables Vol C Tables 4.2.6.8 and 6.1.1.4'
H H 0.0000 0.0000 'International Tables Vol C Tables 4.2.6.8 and 6.1.1.4'
N N 0.0061 0.0033 'International Tables Vol C Tables 4.2.6.8 and 6.1.1.4'
O O 0.0106 0.0060 'International Tables Vol C Tables 4.2.6.8 and 6.1.1.4'
P P 0.1023 0.0942 'International Tables Vol C Tables 4.2.6.8 and 6.1.1.4'
Pt Pt -1.7033 8.3905 'International Tables Vol C Tables 4.2.6.8 and 6.1.1.4'

loop_
_geom_angle_atom_site_label_1
_geom_angle_atom_site_label_2
_geom_angle_atom_site_label_3
_geom_angle
_geom_angle_site_symmetry_1
_geom_angle_site_symmetry_3
C3 Pt1 N5 177.3(8) . .
C3 Pt1 P3 86.9(9) . .
N5 Pt1 P3 93.5(6) . .
C3 Pt1 P2 88.6(9) . .
N5 Pt1 P2 91.5(5) . .
P3 Pt1 P2 170.2(5) . .
C4 Pt2 N6 177.9(8) . .
C4 Pt2 P4 88.2(7) . .
N6 Pt2 P4 93.8(6) . .
C4 Pt2 P1 86.7(6) . .
N6 Pt2 P1 91.3(5) . .
P4 Pt2 P1 174.1(3) . .
C38 P1 C37 106.2(11) . .
C38 P1 C46 99.4(14) . .
C37 P1 C46 107.5(15) . .
C38 P1 Pt2 116.9(9) . .
C37 P1 Pt2 114.0(7) . .
C46 P1 Pt2 111.5(11) . .
C56 P2 C57 110(2) . .
C56 P2 C40 112.7(17) . .
C57 P2 C40 100(2) . .
C56 P2 Pt1 121.0(16) . .
C57 P2 Pt1 111.6(13) . .
C40 P2 Pt1 100.0(12) . .
C35 P4 C45 109(3) . .
C35 P4 C41 102(4) . .
C45 P4 C41 109(3) . .
C35 P4 Pt2 115.2(14) . .
C45 P4 Pt2 115.3(12) . .
C41 P4 Pt2 105.7(17) . .
C48 P3 C53 88(3) . .
C48 P3 C51 121(3) . .
C53 P3 C51 91(3) . .
C48 P3 Pt1 122(2) . .
C53 P3 Pt1 104(2) . .
C51 P3 Pt1 114.8(18) . .
O8 C80 N4 121(2) . .
O8 C80 C1 122(2) . .
N4 C80 C1 116(2) . .
C6 N6 C9 117(2) . .
C6 N6 Pt2 123.1(16) . .
C9 N6 Pt2 119.8(17) . .
C33 N7 C14 125(2) 2_855 .
C5 N5 C12 116.1(18) . .
C5 N5 Pt1 124.5(14) . .
C12 N5 Pt1 119.3(15) . .
C1 C2 C15 120(2) . .
C2 C1 C16 121(2) . .
C2 C1 C80 122(2) . .
C16 C1 C80 117(2) . .
C32 C3 Pt1 176(3) . .
C20 C4 Pt2 169.8(19) . .
N5 C5 C18 125(2) . .
C13 C6 N6 124(2) . .
C14 C7 C9 121(2) . .
C16 C8 C10 122(2) . .
N6 C9 C7 122(2) . .
C8 C10 C15 119(3) . .
C11 N4 C80 126(2) . .
C17 C11 N4 125.9(19) . .
C17 C11 C18 116(2) . .
N4 C11 C18 118(2) . .
N5 C12 C17 123(2) . .
C6 C13 C14 121(2) . .
C7 C14 C13 116(2) . .
C7 C14 N7 118(2) . .
C13 C14 N7 125(2) . .
C2 C15 C10 118(2) . .
C2 C15 C33 125(2) . .
C10 C15 C33 117(3) . .
C8 C16 C1 121(3) . .
C11 C17 C12 119(2) . .
C11 C18 C5 120(2) . .
C21 C19 C22 119(2) . .
C21 C19 C20 119(2) . .
C22 C19 C20 122.2(18) . .
C4 C20 C19 173(2) . .
C24 C21 C19 120(2) . .
C19 C22 C28 120.7(19) . .
C27 C23 C31 119(2) . .
C27 C23 C32 118(2) . .
C31 C23 C32 122(2) . .
C21 C24 C25 122(2) . .
C21 C24 C26 132(2) . .
C25 C24 C26 106(2) . .
C29 N1 C25 107.9(17) . .
N1 C25 C28 130(2) . .
N1 C25 C24 110.6(18) . .
C28 C25 C24 119(2) . .
C29 C26 C27 122(2) . .
C29 C26 C24 105.0(19) . .
C27 C26 C24 133(2) . .
C23 C27 C26 119(2) . .
C25 C28 C22 120(2) . .
N1 C29 C26 110.9(19) . .
N1 C29 C30 128(2) . .
C26 C29 C30 121(2) . .
C31 C30 C29 113(2) . .
C23 C31 C30 127(2) . .
C3 C32 C23 173(2) . .
O4 N2 O6 124(4) . .
O4 N2 O5 122(3) . .
O6 N2 O5 114(4) . .
O9 C33 N7 124(2) . 2_855
O9 C33 C15 122(2) . .
N7 C33 C15 114(2) 2_855 .
O3 N3 O2 117(5) . .
O3 N3 O1 142(6) . .
O2 N3 O1 100(6) . .
N3 O3 O2 35(3) . .
N3 O2 O3 28(3) . .
C36 C35 P4 137(6) . .
C39 C37 P1 117.5(17) . .
C47 C38 P1 110.7(15) . .
C44 C40 P2 101(2) . .
C43 C41 P4 126(8) . .
C60 C45 P4 107(3) . .
C34 C46 P1 117(2) . .
C52 C48 P3 129(5) . .
C50 C51 P3 122(4) . .
C54 C53 P3 140(6) . .
C55 C56 P2 103(3) . .
C42 C57 P2 132(5) . .

loop_
_geom_bond_atom_site_label_1
_geom_bond_atom_site_label_2
_geom_bond_distance
_geom_bond_site_symmetry_2
Pt1 C3 1.87(2) .
Pt1 N5 2.055(16) .
Pt1 P3 2.240(11) .
Pt1 P2 2.282(8) .
Pt2 C4 1.92(3) .
Pt2 N6 2.069(17) .
Pt2 P4 2.309(8) .
Pt2 P1 2.331(7) .
P1 C38 1.76(2) .
P1 C37 1.82(2) .
P1 C46 1.85(3) .
P2 C56 1.61(5) .
P2 C57 1.82(5) .
P2 C40 1.99(3) .
P4 C35 1.70(5) .
P4 C45 1.73(3) .
P4 C41 1.85(5) .
P3 C48 1.63(5) .
P3 C53 2.02(6) .
P3 C51 1.90(4) .
O8 C80 1.21(3) .
C80 N4 1.40(3) .
C80 C1 1.50(3) .
N6 C6 1.35(3) .
N6 C9 1.36(3) .
N7 C33 1.37(3) 2_855
N7 C14 1.41(3) .
N5 C5 1.27(2) .
N5 C12 1.34(3) .
C2 C1 1.34(3) .
C2 C15 1.43(3) .
C1 C16 1.39(3) .
C3 C32 1.19(3) .
C4 C20 1.25(3) .
C5 C18 1.37(3) .
C6 C13 1.35(3) .
C7 C14 1.38(3) .
C7 C9 1.39(3) .
C8 C16 1.34(3) .
C8 C10 1.38(3) .
C10 C15 1.42(3) .
O9 C33 1.23(3) .
N4 C11 1.37(3) .
C11 C17 1.35(3) .
C11 C18 1.38(3) .
C12 C17 1.40(3) .
C13 C14 1.39(3) .
C15 C33 1.48(3) .
C19 C21 1.40(3) .
C19 C22 1.40(3) .
C19 C20 1.42(3) .
C21 C24 1.37(3) .
C22 C28 1.40(3) .
C23 C27 1.34(3) .
C23 C31 1.40(3) .
C23 C32 1.55(3) .
C24 C25 1.40(3) .
C24 C26 1.47(3) .
N1 C29 1.36(3) .
N1 C25 1.37(3) .
C25 C28 1.38(3) .
C26 C29 1.40(3) .
C26 C27 1.42(3) .
C29 C30 1.45(3) .
C30 C31 1.40(3) .
O5 N2 1.30(3) .
O4 N2 1.20(3) .
N2 O6 1.23(4) .
C33 N7 1.37(3) 2_855
O1 N3 1.34(4) .
N3 O3 0.93(5) .
N3 O2 1.16(7) .
O3 O2 1.79(7) .
C34 C46 1.32(4) .
C35 C36 1.19(6) .
C37 C39 1.51(3) .
C38 C47 1.64(3) .
C40 C44 1.48(5) .
C41 C43 1.18(8) .
C42 C57 1.17(5) .
C45 C60 1.52(5) .
C48 C52 1.42(2) .
C50 C51 1.28(5) .
C53 C54 1.42(2) .
C55 C56 1.44(2) .
